data_7033888
loop_
_publ_author_name
'So, Yat-Ming'
'Chiu, Wai-Hang'
'Cheung, Wai-Man'
'Ng, Ho-Yuen'
'Lee, Hung Kay'
'Sung, Herman H.-Y.'
'Williams, Ian D.'
'Leung, Wa-Hung'

_publ_section_title
;
 Heterobimetallic rhenium nitrido complexes containing the Kl\"aui
 tripodal ligand [Co(\h(5)-C5H5){P(O)(OEt)2}3](.).
;
_journal_issue 12
_journal_name_full 'Dalton transactions (Cambridge, England : 2003)'
_journal_page_first 5479
_journal_page_last 5487
_journal_paper_doi 10.1039/c5dt00093a
_journal_volume 44
_journal_year 2015
_chemical_formula_moiety 'C39 H56 Cl Co N O13 P4 Re Rh, 2(C H2 Cl2), F6 P'
_chemical_formula_sum 'C41 H60 Cl5 Co F6 N O13 P5 Re Rh'
_chemical_formula_weight 1569.04
_chemical_name_systematic
;
 ? 
;
_space_group_IT_number 14
_space_group_name_Hall '-P 2yn'
_symmetry_cell_setting monoclinic
_symmetry_space_group_name_Hall '-P 2yn'
_symmetry_space_group_name_H-M 'P 1 21/n 1'
_atom_sites_solution_hydrogens geom
_atom_sites_solution_primary direct
_atom_sites_solution_secondary difmap
_audit_creation_date 2014-04-02
_audit_creation_method
;
  Olex2 1.2-beta
  (compiled May  9 2012 12:37:22, GUI svn.r4230)
;
_audit_update_record
;
2014-06-25 deposited with the CCDC.
2015-02-03 downloaded from the CCDC.
;
_cell_angle_alpha 90.00
_cell_angle_beta 97.1682(18)
_cell_angle_gamma 90.00
_cell_formula_units_Z 4
_cell_length_a 12.1611(2)
_cell_length_b 14.3726(3)
_cell_length_c 32.8546(6)
_cell_measurement_reflns_used 6809
_cell_measurement_temperature 100.0(2)
_cell_measurement_theta_max 74.8500
_cell_measurement_theta_min 4.8400
_cell_volume 5697.66(19)
_computing_cell_refinement
;
CrysAlisPro, Agilent Technologies,
Version 1.171.36.32 (release 02-08-2013 CrysAlis171 .NET)
(compiled Aug  2 2013,16:46:58)
;
_computing_data_collection
;
CrysAlisPro, Agilent Technologies,
Version 1.171.36.32 (release 02-08-2013 CrysAlis171 .NET)
(compiled Aug  2 2013,16:46:58)
;
_computing_data_reduction
;
CrysAlisPro, Agilent Technologies,
Version 1.171.36.32 (release 02-08-2013 CrysAlis171 .NET)
(compiled Aug  2 2013,16:46:58)
;
_computing_molecular_graphics
;
O. V. Dolomanov, L. J. Bourhis, R. J. Gildea, J. A. K. Howard and H. Puschmann,
OLEX2: a complete structure solution, refinement and analysis program.
J. Appl. Cryst. (2009). 42, 339-341.
;
_computing_publication_material
;
O. V. Dolomanov, L. J. Bourhis, R. J. Gildea, J. A. K. Howard and H. Puschmann,
OLEX2: a complete structure solution, refinement and analysis program.
J. Appl. Cryst. (2009). 42, 339-341.
;
_computing_structure_refinement
;
XL, G.M. Sheldrick, Acta Cryst.
(2008). A64, 112-122
;
_computing_structure_solution
;
SHELXS, G.M. Sheldrick, Acta Cryst.
(2008). A64, 112-122
;
_diffrn_ambient_temperature 100.0(2)
_diffrn_detector_area_resol_mean 10.3587
_diffrn_measured_fraction_theta_full 0.9957
_diffrn_measured_fraction_theta_max 0.9615
_diffrn_measurement_details
;
  1 omega   26.00  108.00   1.0000    7.0000
omega____ theta____ kappa____ phi______ frames
    -      110.5703  -94.0000 -120.0000 82

  2 omega  -44.00   35.00   1.0000    3.0000
omega____ theta____ kappa____ phi______ frames
    -      -40.9453   37.0000    0.0000 79

  3 omega -115.00  -16.00   1.0000    3.0000
omega____ theta____ kappa____ phi______ frames
    -      -40.9453  -57.0000 -150.0000 99

  4 omega   80.00  178.00   1.0000    7.0000
omega____ theta____ kappa____ phi______ frames
    -      110.5703   30.0000   30.0000 98

  5 omega   49.00   95.00   1.0000    7.0000
omega____ theta____ kappa____ phi______ frames
    -      110.5703  -45.0000  120.0000 46

  6 omega  102.00  178.00   1.0000    7.0000
omega____ theta____ kappa____ phi______ frames
    -      110.5703  111.0000  -60.0000 76

  7 omega   55.00   89.00   1.0000    7.0000
omega____ theta____ kappa____ phi______ frames
    -      110.5703  -30.0000 -180.0000 34

  8 omega   36.00   98.00   1.0000    7.0000
omega____ theta____ kappa____ phi______ frames
    -      110.5703  -45.0000 -120.0000 62

  9 omega -115.00  -11.00   1.0000    3.0000
omega____ theta____ kappa____ phi______ frames
    -      -40.9453  -57.0000  -30.0000 104

 10 omega    1.00   83.00   1.0000    3.0000
omega____ theta____ kappa____ phi______ frames
    -       40.9453  -99.0000   90.0000 82

 11 omega   83.00  145.00   1.0000    7.0000
omega____ theta____ kappa____ phi______ frames
    -      110.5703   45.0000 -120.0000 62
;
_diffrn_measurement_device 'kappa diffractometer'
_diffrn_measurement_device_type 'SuperNova, Dual, Cu at zero, Atlas'
_diffrn_measurement_method '\w scans'
_diffrn_orient_matrix_UB_11 0.0590882000
_diffrn_orient_matrix_UB_12 -0.0547296000
_diffrn_orient_matrix_UB_13 -0.0312873000
_diffrn_orient_matrix_UB_21 -0.1016122000
_diffrn_orient_matrix_UB_22 0.0133708000
_diffrn_orient_matrix_UB_23 -0.0325301000
_diffrn_orient_matrix_UB_31 0.0500957000
_diffrn_orient_matrix_UB_32 0.0911146000
_diffrn_orient_matrix_UB_33 -0.0139922000
_diffrn_radiation_monochromator mirror
_diffrn_radiation_probe x-ray
_diffrn_radiation_type CuK\a
_diffrn_radiation_wavelength 1.5418
_diffrn_reflns_av_R_equivalents 0.0673
_diffrn_reflns_av_unetI/netI 0.0855
_diffrn_reflns_limit_h_max 14
_diffrn_reflns_limit_h_min -13
_diffrn_reflns_limit_k_max 17
_diffrn_reflns_limit_k_min -15
_diffrn_reflns_limit_l_max 39
_diffrn_reflns_limit_l_min -37
_diffrn_reflns_number 24314
_diffrn_reflns_theta_full 66.50
_diffrn_reflns_theta_max 67.50
_diffrn_reflns_theta_min 4.06
_diffrn_source 'sealed X-ray tube'
_diffrn_source_current 0.80
_diffrn_source_power 0.040
_diffrn_source_target Cu
_diffrn_source_voltage 50
_exptl_absorpt_coefficient_mu 12.801
_exptl_absorpt_correction_T_max 1.00000
_exptl_absorpt_correction_T_min 0.70603
_exptl_absorpt_correction_type multi-scan
_exptl_absorpt_process_details
;
CrysAlisPro, Agilent Technologies,
Version 1.171.36.32 (release 02-08-2013 CrysAlis171 .NET)
(compiled Aug  2 2013,16:46:58)
Empirical absorption correction using spherical harmonics,
 implemented in SCALE3 ABSPACK scaling algorithm.
;
_exptl_crystal_colour red
_exptl_crystal_density_diffrn 1.829
_exptl_crystal_density_method 'not measured'
_exptl_crystal_description block
_exptl_crystal_F_000 3112
_exptl_crystal_size_max 0.08
_exptl_crystal_size_mid 0.08
_exptl_crystal_size_min 0.03
_refine_diff_density_max 3.883
_refine_diff_density_min -1.539
_refine_diff_density_rms 0.156
_refine_ls_extinction_method none
_refine_ls_goodness_of_fit_ref 1.002
_refine_ls_hydrogen_treatment constr
_refine_ls_matrix_type full
_refine_ls_number_parameters 682
_refine_ls_number_reflns 10113
_refine_ls_number_restraints 32
_refine_ls_restrained_S_all 1.005
_refine_ls_R_factor_all 0.0726
_refine_ls_R_factor_gt 0.0505
_refine_ls_shift/su_max 0.001
_refine_ls_shift/su_mean 0.000
_refine_ls_structure_factor_coef Fsqd
_refine_ls_weighting_details 'calc w=1/[\s^2^(Fo^2^)+(0.0501P)^2^+0.0000P] where P=(Fo^2^+2Fc^2^)/3'
_refine_ls_weighting_scheme calc
_refine_ls_wR_factor_gt 0.1116
_refine_ls_wR_factor_ref 0.1214
_reflns_number_gt 7739
_reflns_number_total 10113
_reflns_threshold_expression >2sigma(I)
_cod_data_source_file c5dt00093a1.cif
_cod_data_source_block so80a
_cod_depositor_comments
;
The following automatic conversions were performed:

'_symmetry_cell_setting' value 'Monoclinic' changed to 'monoclinic'
according to
/usr/data/users/saulius/crontab/automatic-downloads/rss-feeds/RSC/lib/dictionaries/cif_core.dic
dictionary named 'cif_core.dic' version 2.4.2 from 2011-04-26.

Automatic conversion script
Id: cif_fix_values 3008 2015-01-20 13:52:24Z robertas 

 Adding full bibliography for 7033885--7033890.cif.
;
_cod_original_cell_volume 5697.70(18)
_cod_original_sg_symbol_H-M P2(1)/n
_cod_database_code 7033888
_reflns_odcompleteness_completeness 99.57
_reflns_odcompleteness_iscentric 1
_reflns_odcompleteness_theta 68.13

loop_
_space_group_symop_id
_space_group_symop_operation_xyz
1 'x, y, z'
2 '-x+1/2, y+1/2, -z+1/2'
3 '-x, -y, -z'
4 'x-1/2, -y-1/2, z-1/2'

loop_
_atom_site_label
_atom_site_type_symbol
_atom_site_fract_x
_atom_site_fract_y
_atom_site_fract_z
_atom_site_U_iso_or_equiv
_atom_site_adp_type
_atom_site_occupancy
_atom_site_symmetry_multiplicity
_atom_site_calc_flag
_atom_site_refinement_flags
_atom_site_disorder_assembly
_atom_site_disorder_group
Re1 Re 0.53453(2) 0.20918(2) 0.084237(9) 0.01680(9) Uani 1 1 d . . .
Rh1 Rh 0.50784(4) 0.42694(3) 0.018094(15) 0.01980(12) Uani 1 1 d . . .
Co1 Co 0.34483(10) 0.13542(8) 0.17172(3) 0.0206(2) Uani 1 1 d . A .
Cl1 Cl 0.56542(14) 0.09619(11) 0.03702(5) 0.0233(3) Uani 1 1 d . . .
P1 P 0.28632(14) 0.17579(13) 0.10975(5) 0.0212(4) Uani 1 1 d . . .
P2 P 0.46368(17) 0.24662(14) 0.17618(6) 0.0269(4) Uani 1 1 d . . .
P3 P 0.47326(14) 0.04818(12) 0.15281(5) 0.0192(4) Uani 1 1 d . . .
P4 P 0.73914(15) 0.23694(13) 0.09827(5) 0.0205(4) Uani 1 1 d . . .
O1 O 0.1807(4) 0.1219(4) 0.08777(15) 0.0249(11) Uani 1 1 d . . .
O2 O 0.2391(4) 0.2782(4) 0.11061(16) 0.0267(11) Uani 1 1 d . . .
O3 O 0.4432(9) 0.3381(7) 0.1996(3) 0.021(2) Uani 0.60 1 d P A 1
O3A O 0.3900(13) 0.3410(10) 0.1884(5) 0.022(3) Uani 0.40 1 d P A 2
O4 O 0.5692(5) 0.2188(6) 0.20732(18) 0.058(2) Uani 1 1 d . A .
O5 O 0.5410(5) -0.0018(4) 0.19125(17) 0.0386(14) Uani 1 1 d . A .
O6 O 0.4142(4) -0.0368(4) 0.12745(16) 0.0275(11) Uani 1 1 d . A .
O7 O 0.3722(3) 0.1714(3) 0.07888(14) 0.0192(10) Uani 1 1 d . . .
O8 O 0.5050(4) 0.2785(3) 0.13557(15) 0.0245(11) Uani 1 1 d . A .
O9 O 0.5569(4) 0.0940(3) 0.12826(13) 0.0198(10) Uani 1 1 d . A .
O11 O 0.4691(4) 0.4941(4) 0.06859(15) 0.0257(11) Uani 1 1 d . . .
O12 O 0.4556(4) 0.6317(3) 0.03504(15) 0.0264(11) Uani 1 1 d . . .
O13 O 0.3432(4) 0.4061(3) -0.00045(15) 0.0250(11) Uani 1 1 d . . .
O14 O 0.3294(4) 0.5426(3) -0.03441(15) 0.0235(11) Uani 1 1 d . . .
N1 N 0.5250(4) 0.3013(4) 0.05247(18) 0.0223(13) Uani 1 1 d . . .
C1 C 0.2766(8) 0.1774(6) 0.2235(3) 0.038(2) Uani 1 1 d U . .
H1 H 0.2896 0.2354 0.2371 0.045 Uiso 1 1 calc R A .
C2 C 0.3379(7) 0.0955(8) 0.2318(3) 0.046(2) Uani 1 1 d U A .
H2 H 0.4007 0.0885 0.2518 0.055 Uiso 1 1 calc R . .
C3 C 0.2913(10) 0.0267(7) 0.2058(4) 0.056(3) Uani 1 1 d U . .
H3 H 0.3165 -0.0358 0.2052 0.067 Uiso 1 1 calc R A .
C4 C 0.2040(9) 0.0626(8) 0.1813(3) 0.051(3) Uani 1 1 d U A .
H4 H 0.1580 0.0294 0.1607 0.061 Uiso 1 1 calc R . .
C5 C 0.1921(7) 0.1576(8) 0.1912(3) 0.045(2) Uani 1 1 d U A .
H5 H 0.1379 0.1997 0.1785 0.054 Uiso 1 1 calc R . .
C6 C 0.4520(6) 0.5803(5) 0.0665(2) 0.0265(16) Uani 1 1 d . . .
C7 C 0.4204(8) 0.6279(6) 0.1049(2) 0.0351(19) Uani 1 1 d . . .
H7A H 0.3598 0.5935 0.1151 0.053 Uiso 1 1 calc R . .
H7B H 0.3964 0.6918 0.0983 0.053 Uiso 1 1 calc R . .
H7C H 0.4847 0.6289 0.1261 0.053 Uiso 1 1 calc R . .
C8 C 0.2885(6) 0.4679(6) -0.0220(2) 0.0273(16) Uani 1 1 d . . .
C9 C 0.1690(6) 0.4509(6) -0.0354(2) 0.0348(19) Uani 1 1 d . . .
H9A H 0.1586 0.4334 -0.0644 0.052 Uiso 1 1 calc R . .
H9B H 0.1269 0.5077 -0.0316 0.052 Uiso 1 1 calc R . .
H9C H 0.1426 0.4006 -0.0190 0.052 Uiso 1 1 calc R . .
C11 C 0.1903(6) 0.0256(6) 0.0739(2) 0.0304(17) Uani 1 1 d . . .
H11A H 0.2193 -0.0145 0.0973 0.036 Uiso 1 1 calc R . .
H11B H 0.2422 0.0223 0.0530 0.036 Uiso 1 1 calc R . .
C12 C 0.0776(7) -0.0074(7) 0.0559(3) 0.048(2) Uani 1 1 d . . .
H12A H 0.0459 0.0367 0.0349 0.072 Uiso 1 1 calc R . .
H12B H 0.0294 -0.0116 0.0776 0.072 Uiso 1 1 calc R . .
H12C H 0.0840 -0.0688 0.0435 0.072 Uiso 1 1 calc R . .
C13 C 0.2414(7) 0.3426(6) 0.0768(2) 0.0309(17) Uani 1 1 d . . .
H13A H 0.2151 0.3110 0.0506 0.037 Uiso 1 1 calc R . .
H13B H 0.3183 0.3642 0.0756 0.037 Uiso 1 1 calc R . .
C14 C 0.1684(7) 0.4239(7) 0.0828(3) 0.042(2) Uani 1 1 d . . .
H14A H 0.1741 0.4698 0.0610 0.064 Uiso 1 1 calc R . .
H14B H 0.1918 0.4524 0.1095 0.064 Uiso 1 1 calc R . .
H14C H 0.0914 0.4029 0.0816 0.064 Uiso 1 1 calc R . .
C15 C 0.3718(12) 0.4093(9) 0.1810(4) 0.033(3) Uiso 0.60 1 d PD A 1
H15A H 0.2943 0.3865 0.1767 0.039 Uiso 0.60 1 calc PR A 1
H15B H 0.3940 0.4265 0.1540 0.039 Uiso 0.60 1 calc PR A 1
C15A C 0.4435(17) 0.4291(13) 0.1876(6) 0.035(5) Uiso 0.40 1 d PD A 2
H15C H 0.4447 0.4500 0.1589 0.042 Uiso 0.40 1 calc PR A 2
H15D H 0.5208 0.4248 0.2010 0.042 Uiso 0.40 1 calc PR A 2
C16 C 0.3804(9) 0.4946(6) 0.2096(3) 0.051(2) Uani 1 1 d D . .
H16A H 0.3568 0.4765 0.2359 0.077 Uiso 0.60 1 d PR A 1
H16B H 0.4573 0.5166 0.2140 0.077 Uiso 0.60 1 d PR A 1
H16C H 0.3324 0.5445 0.1973 0.077 Uiso 0.60 1 d PR A 1
H16D H 0.3041 0.4978 0.1960 0.077 Uiso 0.40 1 d PR A 2
H16E H 0.3803 0.4730 0.2379 0.077 Uiso 0.40 1 d PR A 2
H16F H 0.4142 0.5565 0.2097 0.077 Uiso 0.40 1 d PR A 2
C17 C 0.6581(12) 0.2689(11) 0.2295(4) 0.084(4) Uani 1 1 d . . .
H17A H 0.7290 0.2373 0.2266 0.101 Uiso 1 1 calc R A .
H17B H 0.6613 0.3323 0.2179 0.101 Uiso 1 1 calc R . .
C18 C 0.6443(11) 0.2750(9) 0.2716(3) 0.069(4) Uani 1 1 d . A .
H18A H 0.5675 0.2922 0.2742 0.104 Uiso 1 1 calc R . .
H18B H 0.6945 0.3224 0.2848 0.104 Uiso 1 1 calc R . .
H18C H 0.6612 0.2147 0.2848 0.104 Uiso 1 1 calc R . .
C19 C 0.6580(6) -0.0046(6) 0.1998(2) 0.0274(16) Uani 1 1 d . . .
H19A H 0.6904 0.0496 0.1870 0.033 Uiso 1 1 calc R A .
H19B H 0.6865 -0.0619 0.1880 0.033 Uiso 1 1 calc R . .
C20 C 0.6912(7) -0.0029(6) 0.2454(2) 0.038(2) Uani 1 1 d . A .
H20A H 0.7722 -0.0032 0.2512 0.057 Uiso 1 1 calc R . .
H20B H 0.6612 -0.0579 0.2578 0.057 Uiso 1 1 calc R . .
H20C H 0.6619 0.0534 0.2569 0.057 Uiso 1 1 calc R . .
C21 C 0.4783(7) -0.1018(5) 0.1064(2) 0.0304(17) Uani 1 1 d . . .
H21A H 0.5015 -0.1553 0.1244 0.037 Uiso 1 1 calc R A .
H21B H 0.5455 -0.0711 0.0987 0.037 Uiso 1 1 calc R . .
C22 C 0.4064(8) -0.1338(6) 0.0691(3) 0.038(2) Uani 1 1 d . A .
H22A H 0.3929 -0.0820 0.0498 0.057 Uiso 1 1 calc R . .
H22B H 0.3357 -0.1561 0.0768 0.057 Uiso 1 1 calc R . .
H22C H 0.4433 -0.1846 0.0562 0.057 Uiso 1 1 calc R . .
C31 C 0.7770(6) 0.3495(5) 0.1220(2) 0.0228(15) Uani 1 1 d . . .
C32 C 0.6977(6) 0.4158(5) 0.1267(2) 0.0237(15) Uani 1 1 d . . .
H32 H 0.6213 0.4014 0.1202 0.028 Uiso 1 1 calc R . .
C33 C 0.7302(7) 0.5045(6) 0.1410(2) 0.0304(17) Uani 1 1 d . . .
H33 H 0.6751 0.5497 0.1445 0.036 Uiso 1 1 calc R . .
C34 C 0.8399(7) 0.5275(6) 0.1501(2) 0.0332(18) Uani 1 1 d . . .
H34 H 0.8608 0.5884 0.1593 0.040 Uiso 1 1 calc R . .
C35 C 0.9206(7) 0.4604(6) 0.1457(2) 0.0331(18) Uani 1 1 d . . .
H35 H 0.9968 0.4757 0.1523 0.040 Uiso 1 1 calc R . .
C36 C 0.8907(7) 0.3715(6) 0.1318(2) 0.0299(17) Uani 1 1 d . . .
H36 H 0.9460 0.3261 0.1289 0.036 Uiso 1 1 calc R . .
C41 C 0.8110(6) 0.2369(5) 0.0527(2) 0.0227(15) Uani 1 1 d . . .
C42 C 0.7587(6) 0.2658(5) 0.0147(2) 0.0212(15) Uani 1 1 d . . .
H42 H 0.6814 0.2782 0.0116 0.025 Uiso 1 1 calc R . .
C43 C 0.8167(6) 0.2769(5) -0.0183(2) 0.0272(16) Uani 1 1 d . . .
H43 H 0.7789 0.2968 -0.0439 0.033 Uiso 1 1 calc R . .
C44 C 0.9295(6) 0.2595(5) -0.0147(2) 0.0271(16) Uani 1 1 d . . .
H44 H 0.9701 0.2685 -0.0373 0.033 Uiso 1 1 calc R . .
C45 C 0.9821(6) 0.2281(6) 0.0232(2) 0.0330(18) Uani 1 1 d . . .
H45 H 1.0591 0.2141 0.0260 0.040 Uiso 1 1 calc R . .
C46 C 0.9244(6) 0.2171(5) 0.0567(2) 0.0276(16) Uani 1 1 d . . .
H46 H 0.9616 0.1963 0.0822 0.033 Uiso 1 1 calc R . .
C51 C 0.8099(6) 0.1480(6) 0.1307(2) 0.0264(16) Uani 1 1 d . . .
C52 C 0.8609(6) 0.1638(6) 0.1697(2) 0.0293(17) Uani 1 1 d . . .
H52 H 0.8571 0.2241 0.1813 0.035 Uiso 1 1 calc R . .
C53 C 0.9177(6) 0.0942(6) 0.1925(3) 0.0333(19) Uani 1 1 d . . .
H53 H 0.9520 0.1067 0.2195 0.040 Uiso 1 1 calc R . .
C54 C 0.9246(6) 0.0062(6) 0.1758(2) 0.0319(18) Uani 1 1 d . . .
H54 H 0.9649 -0.0416 0.1911 0.038 Uiso 1 1 calc R . .
C55 C 0.8721(6) -0.0117(6) 0.1366(2) 0.0316(18) Uani 1 1 d . . .
H55 H 0.8760 -0.0721 0.1252 0.038 Uiso 1 1 calc R . .
C56 C 0.8146(6) 0.0572(6) 0.1143(2) 0.0275(17) Uani 1 1 d . . .
H56 H 0.7778 0.0440 0.0877 0.033 Uiso 1 1 calc R . .
C1S C 0.3215(8) 0.1943(7) -0.0369(3) 0.046(2) Uani 1 1 d . . .
H1SA H 0.3877 0.1536 -0.0346 0.055 Uiso 1 1 calc R . .
H1SB H 0.3343 0.2434 -0.0157 0.055 Uiso 1 1 calc R . .
Cl1S Cl 0.2035(2) 0.1280(2) -0.02878(9) 0.0671(8) Uani 1 1 d . . .
Cl2S Cl 0.3012(2) 0.24643(19) -0.08650(8) 0.0541(6) Uani 1 1 d . . .
C2S C 0.4433(9) 0.7851(7) 0.2134(3) 0.054(3) Uani 1 1 d . . .
H2SA H 0.3803 0.7410 0.2107 0.064 Uiso 1 1 calc R . .
H2SB H 0.4269 0.8343 0.1924 0.064 Uiso 1 1 calc R . .
Cl3S Cl 0.4572(3) 0.8362(2) 0.26289(8) 0.0638(8) Uani 1 1 d . . .
Cl4S Cl 0.5618(2) 0.7270(2) 0.20452(9) 0.0680(8) Uani 1 1 d . . .
P1S P 0.36875(19) 0.24600(18) 0.34634(6) 0.0369(5) Uani 1 1 d . . .
F1S F 0.2714(6) 0.1793(5) 0.3270(2) 0.081(2) Uani 1 1 d . . .
F2S F 0.3488(5) 0.3082(4) 0.30562(18) 0.0555(15) Uani 1 1 d . . .
F3S F 0.4520(11) 0.3169(9) 0.3653(3) 0.174(6) Uani 1 1 d . . .
F4S F 0.3844(7) 0.1841(6) 0.38645(18) 0.091(3) Uani 1 1 d . . .
F5S F 0.2746(10) 0.3028(7) 0.3640(3) 0.139(5) Uani 1 1 d . . .
F6S F 0.4508(7) 0.1852(7) 0.3271(3) 0.112(4) Uani 1 1 d . . .

loop_
_atom_site_aniso_label
_atom_site_aniso_U_11
_atom_site_aniso_U_22
_atom_site_aniso_U_33
_atom_site_aniso_U_23
_atom_site_aniso_U_13
_atom_site_aniso_U_12
Re1 0.01953(16) 0.01654(15) 0.01492(15) 0.00165(12) 0.00448(10) 0.00261(12)
Rh1 0.0245(3) 0.0194(3) 0.0157(2) 0.0048(2) 0.00312(19) 0.0079(2)
Co1 0.0232(6) 0.0218(6) 0.0176(5) 0.0002(4) 0.0061(4) 0.0000(5)
Cl1 0.0293(9) 0.0226(8) 0.0186(8) -0.0016(6) 0.0053(6) 0.0026(7)
P1 0.0174(8) 0.0237(9) 0.0225(9) 0.0032(7) 0.0026(7) 0.0025(7)
P2 0.0364(11) 0.0246(9) 0.0219(9) -0.0049(8) 0.0120(8) -0.0069(8)
P3 0.0168(8) 0.0224(9) 0.0180(8) 0.0060(7) 0.0006(6) 0.0010(7)
P4 0.0215(9) 0.0239(9) 0.0160(8) 0.0034(7) 0.0019(6) 0.0021(7)
O1 0.013(2) 0.032(3) 0.028(3) 0.000(2) -0.0023(19) -0.001(2)
O2 0.026(3) 0.027(3) 0.029(3) 0.012(2) 0.012(2) 0.006(2)
O3 0.025(6) 0.023(5) 0.015(5) -0.004(4) 0.001(4) -0.001(5)
O3A 0.020(8) 0.018(7) 0.030(9) -0.007(6) 0.011(7) 0.000(7)
O4 0.023(3) 0.123(7) 0.026(3) -0.011(4) 0.000(2) -0.034(4)
O5 0.027(3) 0.055(4) 0.033(3) 0.027(3) 0.003(2) 0.006(3)
O6 0.026(3) 0.025(3) 0.033(3) -0.004(2) 0.009(2) 0.001(2)
O7 0.009(2) 0.027(3) 0.022(2) 0.004(2) 0.0040(17) 0.0031(19)
O8 0.033(3) 0.019(2) 0.022(3) 0.001(2) 0.008(2) -0.006(2)
O9 0.021(2) 0.024(2) 0.013(2) 0.0103(19) -0.0016(18) 0.005(2)
O11 0.030(3) 0.026(3) 0.021(2) 0.001(2) 0.002(2) 0.007(2)
O12 0.039(3) 0.023(3) 0.017(2) 0.005(2) 0.001(2) 0.008(2)
O13 0.021(2) 0.029(3) 0.025(3) 0.011(2) 0.000(2) 0.009(2)
O14 0.025(3) 0.024(3) 0.021(2) 0.006(2) 0.001(2) 0.008(2)
N1 0.013(3) 0.026(3) 0.028(3) -0.009(3) 0.001(2) 0.001(2)
C1 0.053(5) 0.039(4) 0.027(4) -0.008(3) 0.027(4) -0.015(4)
C2 0.036(4) 0.076(6) 0.028(4) 0.025(4) 0.013(3) 0.004(4)
C3 0.068(6) 0.043(5) 0.066(6) 0.020(5) 0.046(5) 0.009(5)
C4 0.056(5) 0.063(6) 0.041(5) -0.018(4) 0.034(4) -0.036(5)
C5 0.032(4) 0.066(6) 0.040(5) 0.013(4) 0.019(4) 0.009(4)
C6 0.033(4) 0.023(4) 0.023(4) 0.008(3) -0.001(3) 0.008(3)
C7 0.058(6) 0.028(4) 0.021(4) 0.001(3) 0.008(4) 0.010(4)
C8 0.027(4) 0.034(4) 0.021(4) 0.004(3) 0.005(3) 0.005(3)
C9 0.025(4) 0.052(5) 0.028(4) 0.018(4) 0.002(3) 0.003(4)
C11 0.027(4) 0.035(4) 0.029(4) -0.003(3) 0.002(3) 0.001(3)
C12 0.035(5) 0.057(6) 0.049(6) -0.011(5) -0.011(4) -0.008(5)
C13 0.035(4) 0.029(4) 0.031(4) 0.014(3) 0.012(3) 0.005(4)
C14 0.041(5) 0.048(5) 0.039(5) 0.020(4) 0.011(4) 0.017(4)
C16 0.072(7) 0.034(5) 0.049(6) -0.006(4) 0.012(5) 0.002(5)
C17 0.097(11) 0.114(12) 0.040(6) -0.007(7) 0.001(6) -0.011(9)
C18 0.084(8) 0.084(9) 0.035(5) 0.005(5) -0.012(5) -0.039(7)
C19 0.015(3) 0.039(4) 0.029(4) 0.011(3) 0.003(3) 0.005(3)
C20 0.038(5) 0.044(5) 0.028(4) 0.008(4) -0.007(3) 0.000(4)
C21 0.037(4) 0.016(3) 0.039(4) 0.001(3) 0.010(3) 0.013(3)
C22 0.051(5) 0.033(4) 0.031(4) -0.006(4) 0.013(4) 0.005(4)
C31 0.024(4) 0.024(4) 0.021(3) 0.002(3) 0.005(3) -0.006(3)
C32 0.025(4) 0.030(4) 0.016(3) 0.001(3) 0.002(3) -0.006(3)
C33 0.036(4) 0.029(4) 0.028(4) 0.001(3) 0.009(3) 0.001(4)
C34 0.041(5) 0.035(4) 0.023(4) -0.006(3) 0.005(3) -0.011(4)
C35 0.039(5) 0.038(5) 0.022(4) -0.002(3) 0.000(3) -0.007(4)
C36 0.033(4) 0.042(5) 0.014(3) 0.002(3) -0.001(3) 0.002(4)
C41 0.023(4) 0.019(3) 0.026(4) 0.006(3) 0.003(3) 0.004(3)
C42 0.017(3) 0.022(4) 0.025(4) 0.004(3) 0.003(3) 0.001(3)
C43 0.032(4) 0.023(4) 0.026(4) 0.003(3) 0.002(3) 0.004(3)
C44 0.025(4) 0.029(4) 0.028(4) 0.002(3) 0.006(3) -0.002(3)
C45 0.021(4) 0.046(5) 0.032(4) 0.008(4) 0.003(3) 0.004(4)
C46 0.025(4) 0.031(4) 0.026(4) 0.008(3) -0.002(3) 0.003(3)
C51 0.021(4) 0.032(4) 0.027(4) 0.014(3) 0.003(3) 0.004(3)
C52 0.030(4) 0.029(4) 0.027(4) 0.006(3) -0.005(3) -0.002(3)
C53 0.020(4) 0.045(5) 0.032(4) 0.007(4) -0.006(3) -0.003(4)
C54 0.022(4) 0.041(5) 0.033(4) 0.021(4) 0.002(3) 0.001(3)
C55 0.026(4) 0.038(5) 0.031(4) 0.005(4) 0.007(3) 0.002(3)
C56 0.021(4) 0.037(4) 0.023(4) 0.003(3) 0.001(3) 0.007(3)
C1S 0.046(5) 0.046(6) 0.044(5) 0.002(4) 0.002(4) -0.004(4)
Cl1S 0.0561(16) 0.097(2) 0.0523(15) -0.0063(15) 0.0229(12) -0.0150(15)
Cl2S 0.0571(15) 0.0565(14) 0.0489(14) 0.0075(11) 0.0080(11) 0.0082(12)
C2S 0.066(7) 0.053(6) 0.038(5) 0.005(5) -0.010(5) -0.023(5)
Cl3S 0.086(2) 0.0620(16) 0.0399(13) 0.0133(12) -0.0072(12) -0.0327(15)
Cl4S 0.0612(17) 0.084(2) 0.0566(16) 0.0163(15) -0.0028(12) -0.0136(15)
P1S 0.0373(12) 0.0500(13) 0.0246(10) -0.0101(9) 0.0090(8) -0.0143(10)
F1S 0.066(4) 0.076(5) 0.093(5) 0.013(4) -0.027(4) -0.022(4)
F2S 0.066(4) 0.049(3) 0.052(3) 0.007(3) 0.013(3) -0.005(3)
F3S 0.204(12) 0.185(11) 0.114(8) 0.017(8) -0.055(8) -0.160(10)
F4S 0.131(7) 0.114(7) 0.027(3) 0.013(4) 0.005(4) -0.026(5)
F5S 0.217(12) 0.102(7) 0.121(8) -0.014(6) 0.115(9) 0.045(7)
F6S 0.096(6) 0.165(9) 0.086(6) 0.055(6) 0.055(5) 0.084(6)

loop_
_atom_type_symbol
_atom_type_description
_atom_type_scat_dispersion_real
_atom_type_scat_dispersion_imag
_atom_type_scat_source
C C 0.0181 0.0091 'International Tables Vol C Tables 4.2.6.8 and 6.1.1.4'
H H 0.0000 0.0000 'International Tables Vol C Tables 4.2.6.8 and 6.1.1.4'
Cl Cl 0.3639 0.7018 'International Tables Vol C Tables 4.2.6.8 and 6.1.1.4'
Co Co -2.3653 3.6143 'International Tables Vol C Tables 4.2.6.8 and 6.1.1.4'
F F 0.0727 0.0534 'International Tables Vol C Tables 4.2.6.8 and 6.1.1.4'
N N 0.0311 0.0180 'International Tables Vol C Tables 4.2.6.8 and 6.1.1.4'
O O 0.0492 0.0322 'International Tables Vol C Tables 4.2.6.8 and 6.1.1.4'
P P 0.2955 0.4335 'International Tables Vol C Tables 4.2.6.8 and 6.1.1.4'
Re Re -5.2083 5.8923 'International Tables Vol C Tables 4.2.6.8 and 6.1.1.4'
Rh Rh 0.0927 3.6045 'International Tables Vol C Tables 4.2.6.8 and 6.1.1.4'

loop_
_geom_angle_atom_site_label_1
_geom_angle_atom_site_label_2
_geom_angle_atom_site_label_3
_geom_angle
_geom_angle_site_symmetry_1
_geom_angle_site_symmetry_3
Cl1 Re1 P4 89.69(6) . .
O7 Re1 Cl1 89.51(14) . .
O7 Re1 P4 171.67(14) . .
O7 Re1 O9 83.94(18) . .
O8 Re1 Cl1 164.65(14) . .
O8 Re1 P4 92.49(15) . .
O8 Re1 O7 86.1(2) . .
O8 Re1 O9 80.92(19) . .
O9 Re1 Cl1 83.99(13) . .
O9 Re1 P4 87.73(13) . .
N1 Re1 Cl1 98.1(2) . .
N1 Re1 P4 88.77(19) . .
N1 Re1 O7 99.6(2) . .
N1 Re1 O8 97.1(2) . .
N1 Re1 O9 175.9(2) . .
O11 Rh1 Rh1 88.65(14) . 3_665
O11 Rh1 O12 175.8(2) . 3_665
O11 Rh1 O13 89.7(2) . .
O11 Rh1 O14 90.0(2) . 3_665
O11 Rh1 N1 89.3(2) . .
O12 Rh1 Rh1 87.14(14) 3_665 3_665
O12 Rh1 O13 89.7(2) 3_665 .
O12 Rh1 N1 95.0(2) 3_665 .
O13 Rh1 Rh1 88.08(14) . 3_665
O13 Rh1 N1 93.5(2) . .
O14 Rh1 Rh1 87.54(14) 3_665 3_665
O14 Rh1 O12 90.3(2) 3_665 3_665
O14 Rh1 O13 175.62(19) 3_665 .
O14 Rh1 N1 90.8(2) 3_665 .
N1 Rh1 Rh1 177.36(16) . 3_665
P1 Co1 P3 92.88(8) . .
P2 Co1 P1 90.25(8) . .
P2 Co1 P3 86.95(8) . .
C1 Co1 P1 125.4(3) . .
C1 Co1 P2 93.6(2) . .
C1 Co1 P3 141.7(3) . .
C1 Co1 C3 65.9(4) . .
C2 Co1 P1 158.5(3) . .
C2 Co1 P2 104.4(3) . .
C2 Co1 P3 103.4(3) . .
C2 Co1 C1 39.6(4) . .
C2 Co1 C3 38.9(4) . .
C3 Co1 P1 128.7(4) . .
C3 Co1 P2 141.1(4) . .
C3 Co1 P3 90.3(3) . .
C4 Co1 P1 95.6(3) . .
C4 Co1 P2 158.6(3) . .
C4 Co1 P3 113.2(3) . .
C4 Co1 C1 66.3(3) . .
C4 Co1 C2 65.2(4) . .
C4 Co1 C3 38.1(4) . .
C5 Co1 P1 92.7(3) . .
C5 Co1 P2 119.2(3) . .
C5 Co1 P3 153.2(3) . .
C5 Co1 C1 39.9(4) . .
C5 Co1 C2 66.5(4) . .
C5 Co1 C3 66.0(4) . .
C5 Co1 C4 40.1(4) . .
O1 P1 Co1 116.8(2) . .
O2 P1 Co1 108.2(2) . .
O2 P1 O1 100.7(3) . .
O7 P1 Co1 116.05(19) . .
O7 P1 O1 104.8(3) . .
O7 P1 O2 109.1(3) . .
O3 P2 Co1 120.9(4) . .
O3 P2 O3A 24.5(5) . .
O3 P2 O4 93.4(5) . .
O3A P2 Co1 103.9(5) . .
O4 P2 Co1 109.8(3) . .
O4 P2 O3A 117.1(6) . .
O8 P2 Co1 116.6(2) . .
O8 P2 O3 105.3(4) . .
O8 P2 O3A 101.7(6) . .
O8 P2 O4 107.8(3) . .
O5 P3 Co1 110.9(2) . .
O5 P3 O6 102.9(3) . .
O6 P3 Co1 107.5(2) . .
O9 P3 Co1 117.2(2) . .
O9 P3 O5 107.6(3) . .
O9 P3 O6 109.9(3) . .
C31 P4 Re1 114.2(2) . .
C41 P4 Re1 114.5(2) . .
C41 P4 C31 103.2(3) . .
C51 P4 Re1 112.6(2) . .
C51 P4 C31 107.4(4) . .
C51 P4 C41 103.9(3) . .
C11 O1 P1 120.5(4) . .
C13 O2 P1 122.6(5) . .
C15 O3 P2 121.2(8) . .
C15A O3A P2 116.7(11) . .
C17 O4 P2 134.7(9) . .
C19 O5 P3 125.3(5) . .
C21 O6 P3 120.6(5) . .
P1 O7 Re1 131.3(3) . .
P2 O8 Re1 132.8(3) . .
P3 O9 Re1 129.8(3) . .
C6 O11 Rh1 118.6(5) . .
C6 O12 Rh1 119.2(5) . 3_665
C8 O13 Rh1 119.3(5) . .
C8 O14 Rh1 120.3(5) . 3_665
Re1 N1 Rh1 173.4(3) . .
C2 C1 Co1 70.0(5) . .
C2 C1 C5 107.2(8) . .
C5 C1 Co1 69.7(5) . .
C1 C2 Co1 70.5(5) . .
C3 C2 Co1 70.8(5) . .
C3 C2 C1 108.3(9) . .
C2 C3 Co1 70.2(5) . .
C4 C3 Co1 70.6(5) . .
C4 C3 C2 109.0(9) . .
C3 C4 Co1 71.3(6) . .
C3 C4 C5 109.1(9) . .
C5 C4 Co1 69.9(5) . .
C1 C5 Co1 70.4(5) . .
C1 C5 C4 106.3(9) . .
C4 C5 Co1 70.0(5) . .
O11 C6 O12 126.4(7) . .
O11 C6 C7 116.9(6) . .
O12 C6 C7 116.7(6) . .
O13 C8 O14 124.7(7) . .
O13 C8 C9 118.4(7) . .
O14 C8 C9 116.8(7) . .
O1 C11 C12 108.4(7) . .
O2 C13 C14 109.3(6) . .
O3 C15 C16 108.5(10) . .
O3A C15A C16 107.1(14) . .
C15A C16 C15 35.5(9) . .
C18 C17 O4 110.8(11) . .
O5 C19 C20 109.6(6) . .
O6 C21 C22 107.3(6) . .
C32 C31 P4 121.2(5) . .
C32 C31 C36 119.8(7) . .
C36 C31 P4 118.8(6) . .
C31 C32 C33 119.8(7) . .
C34 C33 C32 121.3(8) . .
C33 C34 C35 119.3(8) . .
C36 C35 C34 120.7(8) . .
C35 C36 C31 119.2(8) . .
C42 C41 P4 121.6(5) . .
C42 C41 C46 118.7(7) . .
C46 C41 P4 119.4(5) . .
C43 C42 C41 121.4(7) . .
C42 C43 C44 120.8(7) . .
C43 C44 C45 118.1(7) . .
C46 C45 C44 121.4(7) . .
C45 C46 C41 119.6(7) . .
C52 C51 P4 123.9(6) . .
C52 C51 C56 118.3(7) . .
C56 C51 P4 117.8(6) . .
C51 C52 C53 121.6(8) . .
C52 C53 C54 119.8(7) . .
C53 C54 C55 119.5(7) . .
C56 C55 C54 120.6(8) . .
C55 C56 C51 120.2(7) . .
Cl1S C1S Cl2S 110.0(5) . .
Cl4S C2S Cl3S 111.7(6) . .
F1S P1S F2S 88.6(4) . .
F3S P1S F1S 174.0(7) . .
F3S P1S F2S 89.6(5) . .
F3S P1S F4S 91.7(5) . .
F3S P1S F5S 88.8(8) . .
F3S P1S F6S 96.8(8) . .
F4S P1S F1S 89.9(4) . .
F4S P1S F2S 178.2(4) . .
F5S P1S F1S 85.5(6) . .
F5S P1S F2S 88.7(5) . .
F5S P1S F4S 90.1(5) . .
F6S P1S F1S 89.0(5) . .
F6S P1S F2S 90.7(4) . .
F6S P1S F4S 90.4(4) . .
F6S P1S F5S 174.4(7) . .

loop_
_geom_bond_atom_site_label_1
_geom_bond_atom_site_label_2
_geom_bond_distance
_geom_bond_site_symmetry_2
Re1 Cl1 2.3089(16) .
Re1 P4 2.5054(18) .
Re1 O7 2.034(4) .
Re1 O8 2.029(5) .
Re1 O9 2.192(4) .
Re1 N1 1.681(6) .
Rh1 Rh1 2.4091(10) 3_665
Rh1 O11 2.025(5) .
Rh1 O12 2.037(5) 3_665
Rh1 O13 2.041(5) .
Rh1 O14 2.032(5) 3_665
Rh1 N1 2.126(6) .
Co1 P1 2.151(2) .
Co1 P2 2.148(2) .
Co1 P3 2.154(2) .
Co1 C1 2.072(8) .
Co1 C2 2.066(8) .
Co1 C3 2.073(9) .
Co1 C4 2.064(8) .
Co1 C5 2.063(8) .
P1 O1 1.593(5) .
P1 O2 1.582(5) .
P1 O7 1.545(5) .
P2 O3 1.559(10) .
P2 O3A 1.701(15) .
P2 O4 1.589(7) .
P2 O8 1.553(5) .
P3 O5 1.591(5) .
P3 O6 1.598(5) .
P3 O9 1.524(5) .
P4 C31 1.829(7) .
P4 C41 1.825(8) .
P4 C51 1.811(7) .
O1 C11 1.467(9) .
O2 C13 1.448(8) .
O3 C15 1.429(17) .
O3A C15A 1.43(3) .
O4 C17 1.422(14) .
O5 C19 1.416(9) .
O6 C21 1.446(8) .
O11 C6 1.257(9) .
O12 Rh1 2.037(5) 3_665
O12 C6 1.275(9) .
O13 C8 1.271(9) .
O14 Rh1 2.032(5) 3_665
O14 C8 1.273(9) .
C1 C2 1.401(13) .
C1 C5 1.412(13) .
C2 C3 1.380(15) .
C3 C4 1.352(16) .
C4 C5 1.415(14) .
C6 C7 1.527(10) .
C8 C9 1.485(10) .
C11 C12 1.500(11) .
C13 C14 1.496(11) .
C15 C16 1.540(13) .
C15A C16 1.462(15) .
C17 C18 1.417(15) .
C19 C20 1.503(10) .
C21 C22 1.486(12) .
C31 C32 1.378(10) .
C31 C36 1.417(10) .
C32 C33 1.399(11) .
C33 C34 1.371(11) .
C34 C35 1.396(12) .
C35 C36 1.390(11) .
C41 C42 1.391(10) .
C41 C46 1.398(10) .
C42 C43 1.375(10) .
C43 C44 1.386(11) .
C44 C45 1.403(11) .
C45 C46 1.386(11) .
C51 C52 1.372(11) .
C51 C56 1.415(11) .
C52 C53 1.382(11) .
C53 C54 1.386(12) .
C54 C55 1.387(11) .
C55 C56 1.372(11) .
C1S Cl1S 1.770(10) .
C1S Cl2S 1.783(10) .
C2S Cl3S 1.773(10) .
C2S Cl4S 1.721(12) .
P1S F1S 1.592(7) .
P1S F2S 1.602(6) .
P1S F3S 1.515(8) .
P1S F4S 1.581(7) .
P1S F5S 1.575(8) .
P1S F6S 1.523(7) .

loop_
_geom_torsion_atom_site_label_1
_geom_torsion_atom_site_label_2
_geom_torsion_atom_site_label_3
_geom_torsion_atom_site_label_4
_geom_torsion
_geom_torsion_site_symmetry_1
Re1 P4 C31 C32 -7.3(7) .
Re1 P4 C31 C36 178.9(5) .
Re1 P4 C41 C42 30.6(7) .
Re1 P4 C41 C46 -156.4(5) .
Re1 P4 C51 C52 -113.6(6) .
Re1 P4 C51 C56 67.7(6) .
Rh1 Rh1 O11 C6 -0.8(5) 3_665
Rh1 Rh1 O13 C8 -0.9(5) 3_665
Rh1 Rh1 N1 Re1 39(6) 3_665
Rh1 O11 C6 O12 0.7(11) .
Rh1 O11 C6 C7 178.6(5) .
Rh1 O12 C6 O11 -0.1(11) 3_665
Rh1 O12 C6 C7 -178.0(5) 3_665
Rh1 O13 C8 O14 2.3(10) .
Rh1 O13 C8 C9 179.6(5) .
Rh1 O14 C8 O13 -2.6(10) 3_665
Rh1 O14 C8 C9 -179.9(5) 3_665
Co1 P1 O1 C11 -73.4(5) .
Co1 P1 O2 C13 150.1(5) .
Co1 P1 O7 Re1 -41.8(4) .
Co1 P2 O3 C15 -79.7(10) .
Co1 P2 O3A C15A -171.1(13) .
Co1 P2 O4 C17 -162.0(9) .
Co1 P2 O8 Re1 -34.7(5) .
Co1 P3 O5 C19 -131.0(6) .
Co1 P3 O6 C21 172.6(5) .
Co1 P3 O9 Re1 -32.7(4) .
Co1 C1 C2 C3 -61.0(6) .
Co1 C1 C5 C4 61.1(6) .
Co1 C2 C3 C4 -60.2(7) .
Co1 C3 C4 C5 -59.9(6) .
Co1 C4 C5 C1 -61.4(6) .
Cl1 Re1 P4 C31 160.0(2) .
Cl1 Re1 P4 C41 41.3(3) .
Cl1 Re1 P4 C51 -77.2(3) .
Cl1 Re1 O7 P1 150.8(4) .
Cl1 Re1 O8 P2 -14.5(9) .
Cl1 Re1 O9 P3 -112.6(4) .
Cl1 Re1 N1 Rh1 174(3) .
P1 Co1 P2 O3 102.3(4) .
P1 Co1 P2 O3A 83.2(6) .
P1 Co1 P2 O4 -150.8(3) .
P1 Co1 P2 O8 -27.8(2) .
P1 Co1 P3 O5 -178.5(3) .
P1 Co1 P3 O6 -66.7(2) .
P1 Co1 P3 O9 57.6(2) .
P1 Co1 C1 C2 158.7(5) .
P1 Co1 C1 C5 40.6(6) .
P1 Co1 C2 C1 -53.8(12) .
P1 Co1 C2 C3 64.7(11) .
P1 Co1 C3 C2 -154.9(5) .
P1 Co1 C3 C4 -35.3(7) .
P1 Co1 C4 C3 153.1(6) .
P1 Co1 C4 C5 -87.5(6) .
P1 Co1 C5 C1 -147.9(5) .
P1 Co1 C5 C4 95.6(6) .
P1 O1 C11 C12 178.0(6) .
P1 O2 C13 C14 167.0(6) .
P2 Co1 P1 O1 -174.2(2) .
P2 Co1 P1 O2 -61.6(2) .
P2 Co1 P1 O7 61.3(2) .
P2 Co1 P3 O5 91.5(3) .
P2 Co1 P3 O6 -156.8(2) .
P2 Co1 P3 O9 -32.5(2) .
P2 Co1 C1 C2 -108.4(5) .
P2 Co1 C1 C5 133.4(5) .
P2 Co1 C2 C1 77.9(5) .
P2 Co1 C2 C3 -163.6(6) .
P2 Co1 C3 C2 25.7(8) .
P2 Co1 C3 C4 145.3(5) .
P2 Co1 C4 C3 -101.7(11) .
P2 Co1 C4 C5 17.8(13) .
P2 Co1 C5 C1 -56.1(6) .
P2 Co1 C5 C4 -172.7(5) .
P2 O3 C15 C16 -173.0(8) .
P2 O3A C15A C16 -164.4(11) .
P2 O4 C17 C18 105.6(12) .
P3 Co1 P1 O1 98.8(2) .
P3 Co1 P1 O2 -148.5(2) .
P3 Co1 P1 O7 -25.6(2) .
P3 Co1 P2 O3 -164.8(4) .
P3 Co1 P2 O3A 176.0(6) .
P3 Co1 P2 O4 -57.9(3) .
P3 Co1 P2 O8 65.0(2) .
P3 Co1 C1 C2 -18.8(7) .
P3 Co1 C1 C5 -137.0(5) .
P3 Co1 C2 C1 168.1(5) .
P3 Co1 C2 C3 -73.4(6) .
P3 Co1 C3 C2 111.2(6) .
P3 Co1 C3 C4 -129.2(6) .
P3 Co1 C4 C3 57.5(7) .
P3 Co1 C4 C5 176.9(5) .
P3 Co1 C5 C1 110.3(7) .
P3 Co1 C5 C4 -6.2(10) .
P3 O5 C19 C20 146.2(6) .
P3 O6 C21 C22 -147.7(6) .
P4 Re1 O7 P1 66.3(12) .
P4 Re1 O8 P2 -112.5(4) .
P4 Re1 O9 P3 157.5(4) .
P4 Re1 N1 Rh1 -97(3) .
P4 C31 C32 C33 -173.5(5) .
P4 C31 C36 C35 173.2(6) .
P4 C41 C42 C43 171.7(6) .
P4 C41 C46 C45 -172.1(6) .
P4 C51 C52 C53 -177.3(6) .
P4 C51 C56 C55 176.6(6) .
O1 P1 O2 C13 -86.8(6) .
O1 P1 O7 Re1 -172.2(3) .
O2 P1 O1 C11 169.8(5) .
O2 P1 O7 Re1 80.7(4) .
O3 P2 O3A C15A 51.6(17) .
O3 P2 O4 C17 -37.4(10) .
O3 P2 O8 Re1 -171.9(5) .
O3 C15 C16 C15A 54.6(17) .
O3A P2 O3 C15 -29.5(15) .
O3A P2 O4 C17 -43.9(12) .
O3A P2 O8 Re1 -146.9(7) .
O3A C15A C16 C15 -35.2(13) .
O4 P2 O3 C15 164.7(10) .
O4 P2 O3A C15A 67.6(16) .
O4 P2 O8 Re1 89.3(5) .
O5 P3 O6 C21 -70.3(6) .
O5 P3 O9 Re1 -158.3(4) .
O6 P3 O5 C19 114.3(7) .
O6 P3 O9 Re1 90.4(4) .
O7 Re1 P4 C31 -115.5(10) .
O7 Re1 P4 C41 125.8(10) .
O7 Re1 P4 C51 7.3(10) .
O7 Re1 O8 P2 59.3(4) .
O7 Re1 O9 P3 -22.4(4) .
O7 Re1 N1 Rh1 83(3) .
O7 P1 O1 C11 56.6(6) .
O7 P1 O2 C13 23.1(6) .
O8 Re1 P4 C31 -35.2(3) .
O8 Re1 P4 C41 -153.9(3) .
O8 Re1 P4 C51 87.6(3) .
O8 Re1 O7 P1 -14.5(4) .
O8 Re1 O9 P3 64.6(4) .
O8 Re1 N1 Rh1 -4(3) .
O8 P2 O3 C15 55.2(11) .
O8 P2 O3A C15A -49.6(15) .
O8 P2 O4 C17 70.0(10) .
O9 Re1 P4 C31 -116.0(3) .
O9 Re1 P4 C41 125.3(3) .
O9 Re1 P4 C51 6.8(3) .
O9 Re1 O7 P1 66.8(4) .
O9 Re1 O8 P2 -25.1(4) .
O9 Re1 N1 Rh1 -66(5) .
O9 P3 O5 C19 -1.7(8) .
O9 P3 O6 C21 44.0(6) .
O11 Rh1 O13 C8 87.8(5) .
O11 Rh1 N1 Re1 1(3) .
O12 Rh1 O11 C6 -7(3) 3_665
O12 Rh1 O13 C8 -88.0(5) 3_665
O12 Rh1 N1 Re1 -179(100) 3_665
O13 Rh1 O11 C6 -88.8(6) .
O13 Rh1 N1 Re1 -89(3) .
O14 Rh1 O11 C6 86.8(6) 3_665
O14 Rh1 O13 C8 2(3) 3_665
O14 Rh1 N1 Re1 91(3) 3_665
N1 Re1 P4 C31 61.9(3) .
N1 Re1 P4 C41 -56.8(3) .
N1 Re1 P4 C51 -175.3(3) .
N1 Re1 O7 P1 -111.0(4) .
N1 Re1 O8 P2 158.5(4) .
N1 Re1 O9 P3 126(3) .
N1 Rh1 O11 C6 177.6(6) .
N1 Rh1 O13 C8 177.0(5) .
C1 Co1 P1 O1 -79.7(4) .
C1 Co1 P1 O2 33.0(4) .
C1 Co1 P1 O7 155.9(4) .
C1 Co1 P2 O3 -23.1(5) .
C1 Co1 P2 O3A -42.3(6) .
C1 Co1 P2 O4 83.7(4) .
C1 Co1 P2 O8 -153.3(4) .
C1 Co1 P3 O5 -0.4(5) .
C1 Co1 P3 O6 111.3(4) .
C1 Co1 P3 O9 -124.4(4) .
C1 Co1 C2 C3 118.5(8) .
C1 Co1 C3 C2 -37.8(6) .
C1 Co1 C3 C4 81.8(6) .
C1 Co1 C4 C3 -80.6(7) .
C1 Co1 C4 C5 38.8(6) .
C1 Co1 C5 C4 -116.5(8) .
C1 C2 C3 Co1 60.7(6) .
C1 C2 C3 C4 0.6(10) .
C2 Co1 P1 O1 -40.6(9) .
C2 Co1 P1 O2 72.1(9) .
C2 Co1 P1 O7 -165.0(9) .
C2 Co1 P2 O3 -61.8(5) .
C2 Co1 P2 O3A -80.9(6) .
C2 Co1 P2 O4 45.1(4) .
C2 Co1 P2 O8 168.1(4) .
C2 Co1 P3 O5 -12.6(4) .
C2 Co1 P3 O6 99.1(4) .
C2 Co1 P3 O9 -136.6(4) .
C2 Co1 C1 C5 -118.1(8) .
C2 Co1 C3 C4 119.6(9) .
C2 Co1 C4 C3 -37.0(6) .
C2 Co1 C4 C5 82.4(6) .
C2 Co1 C5 C1 37.8(6) .
C2 Co1 C5 C4 -78.7(7) .
C2 C1 C5 Co1 -60.2(6) .
C2 C1 C5 C4 1.0(9) .
C2 C3 C4 Co1 60.0(6) .
C2 C3 C4 C5 0.0(10) .
C3 Co1 P1 O1 6.1(4) .
C3 Co1 P1 O2 118.8(4) .
C3 Co1 P1 O7 -118.3(4) .
C3 Co1 P2 O3 -78.1(6) .
C3 Co1 P2 O3A -97.3(7) .
C3 Co1 P2 O4 28.8(5) .
C3 Co1 P2 O8 151.7(5) .
C3 Co1 P3 O5 -49.7(5) .
C3 Co1 P3 O6 62.0(4) .
C3 Co1 P3 O9 -173.7(4) .
C3 Co1 C1 C2 37.2(6) .
C3 Co1 C1 C5 -80.9(7) .
C3 Co1 C2 C1 -118.5(8) .
C3 Co1 C4 C5 119.5(9) .
C3 Co1 C5 C1 80.5(7) .
C3 Co1 C5 C4 -36.0(6) .
C3 C4 C5 Co1 60.8(6) .
C3 C4 C5 C1 -0.6(10) .
C4 Co1 P1 O1 -14.9(4) .
C4 Co1 P1 O2 97.8(4) .
C4 Co1 P1 O7 -139.3(4) .
C4 Co1 P2 O3 -3.9(11) .
C4 Co1 P2 O3A -23.1(11) .
C4 Co1 P2 O4 103.0(10) .
C4 Co1 P2 O8 -134.1(10) .
C4 Co1 P3 O5 -81.1(4) .
C4 Co1 P3 O6 30.7(4) .
C4 Co1 P3 O9 154.9(4) .
C4 Co1 C1 C2 79.1(6) .
C4 Co1 C1 C5 -39.0(6) .
C4 Co1 C2 C1 -82.2(6) .
C4 Co1 C2 C3 36.3(6) .
C4 Co1 C3 C2 -119.6(9) .
C4 Co1 C5 C1 116.5(8) .
C5 Co1 P1 O1 -55.0(4) .
C5 Co1 P1 O2 57.7(4) .
C5 Co1 P1 O7 -179.4(4) .
C5 Co1 P2 O3 9.1(5) .
C5 Co1 P2 O3A -10.0(7) .
C5 Co1 P2 O4 116.0(4) .
C5 Co1 P2 O8 -121.0(4) .
C5 Co1 P3 O5 -76.7(7) .
C5 Co1 P3 O6 35.0(7) .
C5 Co1 P3 O9 159.3(6) .
C5 Co1 C1 C2 118.1(8) .
C5 Co1 C2 C1 -38.1(6) .
C5 Co1 C2 C3 80.4(7) .
C5 Co1 C3 C2 -81.7(6) .
C5 Co1 C3 C4 37.8(6) .
C5 Co1 C4 C3 -119.5(9) .
C5 C1 C2 Co1 60.0(6) .
C5 C1 C2 C3 -1.0(10) .
C31 P4 C41 C42 -94.2(7) .
C31 P4 C41 C46 78.8(6) .
C31 P4 C51 C52 13.0(8) .
C31 P4 C51 C56 -165.7(6) .
C31 C32 C33 C34 0.8(11) .
C32 C31 C36 C35 -0.7(10) .
C32 C33 C34 C35 -1.3(12) .
C33 C34 C35 C36 0.8(12) .
C34 C35 C36 C31 0.1(11) .
C36 C31 C32 C33 0.2(10) .
C41 P4 C31 C32 117.7(6) .
C41 P4 C31 C36 -56.1(6) .
C41 P4 C51 C52 121.9(7) .
C41 P4 C51 C56 -56.8(6) .
C41 C42 C43 C44 0.0(11) .
C42 C41 C46 C45 1.0(12) .
C42 C43 C44 C45 1.5(12) .
C43 C44 C45 C46 -1.8(13) .
C44 C45 C46 C41 0.5(13) .
C46 C41 C42 C43 -1.3(11) .
C51 P4 C31 C32 -132.9(6) .
C51 P4 C31 C36 53.3(6) .
C51 P4 C41 C42 153.9(6) .
C51 P4 C41 C46 -33.2(7) .
C51 C52 C53 C54 0.4(12) .
C52 C51 C56 C55 -2.1(11) .
C52 C53 C54 C55 -1.4(12) .
C53 C54 C55 C56 0.6(12) .
C54 C55 C56 C51 1.2(12) .
C56 C51 C52 C53 1.3(12) .
